data_4025820
loop_
_publ_author_name
'Yongbo Zhou'
'Gang Wang'
'Yuta Saga'
'Ruwei Shen'
'Midori Goto'
'Yufen Zhao'
'Li-Biao Han'

_publ_section_title
;
 Stereospecific Halogenation of P(O)-H Bonds with Copper(II) Chloride
 Affording Optically Active Z1Z2P(O)Cl
;
_journal_name_full 'Journal of Organic Chemistry'
_journal_page_first 7924
_journal_page_last 7927
_journal_paper_doi 10.1021/jo101540d
_journal_volume 75
_journal_year 2010
_chemical_formula_sum 'C10 H14 Cl O P'
_chemical_formula_weight 216.63
_chemical_name_systematic
; 
 ? 
;
_space_group_IT_number 19
_symmetry_cell_setting orthorhombic
_symmetry_space_group_name_Hall 'P 2ac 2ab'
_symmetry_space_group_name_H-M 'P 21 21 21'
_atom_sites_solution_hydrogens geom
_atom_sites_solution_primary direct
_atom_sites_solution_secondary difmap
_audit_creation_method SHELXL-97
_cell_angle_alpha 90.00
_cell_angle_beta 90.00
_cell_angle_gamma 90.00
_cell_formula_units_Z 4
_cell_length_a 7.9362(4)
_cell_length_b 12.0141(6)
_cell_length_c 12.0610(6)
_cell_measurement_reflns_used 9187
_cell_measurement_temperature 153(2)
_cell_measurement_theta_max 28.071
_cell_measurement_theta_min 2.393
_cell_volume 1149.97(10)
_computing_cell_refinement 'Bruker SMART'
_computing_data_collection 'Bruker SMART'
_computing_data_reduction 'Bruker SAINT'
_computing_molecular_graphics 'Bruker SHELXTL'
_computing_publication_material 'Bruker SHELXTL'
_computing_structure_refinement 'SHELXL-97 (Sheldrick, 1997)'
_computing_structure_solution 'SHELXS-97 (Sheldrick, 1990)'
_diffrn_ambient_temperature 153(2)
_diffrn_detector_area_resol_mean 8.366
_diffrn_measured_fraction_theta_full 1.000
_diffrn_measured_fraction_theta_max 0.963
_diffrn_measurement_device_type 'CCD area detector'
_diffrn_measurement_method 'phi and omega scans'
_diffrn_radiation_monochromator graphite
_diffrn_radiation_source 'rotating unit'
_diffrn_radiation_type MoK\a
_diffrn_radiation_wavelength 0.71073
_diffrn_reflns_av_R_equivalents 0.0185
_diffrn_reflns_av_sigmaI/netI 0.0140
_diffrn_reflns_limit_h_max 10
_diffrn_reflns_limit_h_min -10
_diffrn_reflns_limit_k_max 15
_diffrn_reflns_limit_k_min -15
_diffrn_reflns_limit_l_max 15
_diffrn_reflns_limit_l_min -15
_diffrn_reflns_number 13252
_diffrn_reflns_theta_full 26.22
_diffrn_reflns_theta_max 28.22
_diffrn_reflns_theta_min 2.39
_diffrn_standards_decay_% 0.0
_diffrn_standards_interval_time 1020
_diffrn_standards_number 169
_exptl_absorpt_coefficient_mu 0.433
_exptl_absorpt_correction_T_max 0.9787
_exptl_absorpt_correction_T_min 0.8995
_exptl_absorpt_correction_type multi-scan
_exptl_absorpt_process_details sadabs
_exptl_crystal_colour colourless
_exptl_crystal_density_diffrn 1.251
_exptl_crystal_density_method 'not measured'
_exptl_crystal_description rectangular
_exptl_crystal_F_000 456
_exptl_crystal_size_max 0.25
_exptl_crystal_size_mid 0.10
_exptl_crystal_size_min 0.05
_refine_diff_density_max 0.252
_refine_diff_density_min -0.195
_refine_diff_density_rms 0.042
_refine_ls_abs_structure_details 'Flack H D (1983), Acta Cryst. A39, 876-881'
_refine_ls_abs_structure_Flack 0.05(6)
_refine_ls_extinction_method none
_refine_ls_goodness_of_fit_ref 0.868
_refine_ls_hydrogen_treatment constr
_refine_ls_matrix_type full
_refine_ls_number_parameters 121
_refine_ls_number_reflns 2679
_refine_ls_number_restraints 0
_refine_ls_restrained_S_all 0.868
_refine_ls_R_factor_all 0.0265
_refine_ls_R_factor_gt 0.0251
_refine_ls_shift/su_max 0.003
_refine_ls_shift/su_mean 0.000
_refine_ls_structure_factor_coef Fsqd
_refine_ls_weighting_details 'calc w=1/[\s^2^(Fo^2^)+(0.0869P)^2^+0.3420P] where P=(Fo^2^+2Fc^2^)/3'
_refine_ls_weighting_scheme calc
_refine_ls_wR_factor_gt 0.0744
_refine_ls_wR_factor_ref 0.0765
_reflns_number_gt 2587
_reflns_number_total 2679
_reflns_threshold_expression >2sigma(I)
_cod_data_source_file jo101540d_si_001.cif
_cod_data_source_block han6a
_cod_depositor_comments
;
The following automatic conversions were performed:

'_symmetry_cell_setting' value 'Orthorhombic' changed to
'orthorhombic' according to the built-in table from CIF Core
dictionary named 'cif_core.dic' version 2.4.1 from 2010-06-29.

Automatic conversion script
Id: cif_fix_values 1646 2011-03-28 12:23:43Z adriana 
;
_cod_database_code 4025820

loop_
_symmetry_equiv_pos_as_xyz
'x, y, z'
'-x+1/2, -y, z+1/2'
'-x, y+1/2, -z+1/2'
'x+1/2, -y+1/2, -z'

loop_
_atom_site_label
_atom_site_type_symbol
_atom_site_fract_x
_atom_site_fract_y
_atom_site_fract_z
_atom_site_U_iso_or_equiv
_atom_site_adp_type
_atom_site_occupancy
_atom_site_symmetry_multiplicity
_atom_site_calc_flag
_atom_site_refinement_flags
_atom_site_disorder_assembly
_atom_site_disorder_group
C1 C 0.70454(17) 0.96759(12) 0.14881(11) 0.0285(3) Uani 1 1 d . . .
C2 C 0.62486(17) 0.92037(14) 0.24081(11) 0.0329(3) Uani 1 1 d . . .
H2 H 0.6426 0.9508 0.3126 0.040 Uiso 1 1 calc R . .
C3 C 0.52000(18) 0.82916(14) 0.22733(12) 0.0361(3) Uani 1 1 d . . .
H3 H 0.4661 0.7970 0.2900 0.043 Uiso 1 1 calc R . .
C4 C 0.4935(2) 0.78479(14) 0.12311(14) 0.0391(3) Uani 1 1 d . . .
H4 H 0.4217 0.7221 0.1143 0.047 Uiso 1 1 calc R . .
C5 C 0.5713(2) 0.83138(14) 0.03147(13) 0.0406(3) Uani 1 1 d . . .
H5 H 0.5527 0.8006 -0.0401 0.049 Uiso 1 1 calc R . .
C6 C 0.67630(19) 0.92275(13) 0.04372(11) 0.0351(3) Uani 1 1 d . . .
H6 H 0.7290 0.9548 -0.0194 0.042 Uiso 1 1 calc R . .
C7 C 1.06472(18) 1.02971(12) 0.16994(14) 0.0367(3) Uani 1 1 d . . .
C8 C 1.0772(2) 0.93867(16) 0.25865(19) 0.0544(5) Uani 1 1 d . . .
H8A H 1.1946 0.9142 0.2654 0.082 Uiso 1 1 calc R . .
H8B H 1.0065 0.8753 0.2372 0.082 Uiso 1 1 calc R . .
H8C H 1.0385 0.9683 0.3299 0.082 Uiso 1 1 calc R . .
C9 C 1.1815(2) 1.12702(15) 0.20095(17) 0.0515(4) Uani 1 1 d . . .
H9A H 1.1551 1.1525 0.2762 0.077 Uiso 1 1 calc R . .
H9B H 1.1648 1.1884 0.1485 0.077 Uiso 1 1 calc R . .
H9C H 1.2991 1.1022 0.1979 0.077 Uiso 1 1 calc R . .
C10 C 1.1106(2) 0.98377(18) 0.05550(18) 0.0562(5) Uani 1 1 d . . .
H10A H 1.1007 1.0431 0.0001 0.084 Uiso 1 1 calc R . .
H10B H 1.0337 0.9229 0.0364 0.084 Uiso 1 1 calc R . .
H10C H 1.2266 0.9559 0.0567 0.084 Uiso 1 1 calc R . .
Cl1 Cl 0.82332(7) 1.18237(3) 0.04257(3) 0.04659(12) Uani 1 1 d . . .
O1 O 0.80883(15) 1.13861(9) 0.28065(9) 0.0387(2) Uani 1 1 d . . .
P1 P 0.84772(4) 1.07982(3) 0.17659(3) 0.02823(10) Uani 1 1 d . . .

loop_
_atom_site_aniso_label
_atom_site_aniso_U_11
_atom_site_aniso_U_22
_atom_site_aniso_U_33
_atom_site_aniso_U_23
_atom_site_aniso_U_13
_atom_site_aniso_U_12
C1 0.0272(6) 0.0317(6) 0.0265(6) -0.0003(5) 0.0014(5) 0.0017(5)
C2 0.0322(6) 0.0405(7) 0.0261(6) 0.0011(6) 0.0030(5) 0.0036(6)
C3 0.0300(6) 0.0433(8) 0.0351(7) 0.0083(6) 0.0062(5) 0.0002(6)
C4 0.0334(7) 0.0399(8) 0.0440(8) 0.0003(7) 0.0022(6) -0.0043(6)
C5 0.0435(8) 0.0449(9) 0.0333(7) -0.0039(6) -0.0004(6) -0.0073(7)
C6 0.0392(7) 0.0390(7) 0.0272(6) -0.0001(5) 0.0041(6) -0.0043(6)
C7 0.0318(7) 0.0329(7) 0.0452(8) -0.0005(7) 0.0044(6) 0.0006(6)
C8 0.0361(8) 0.0477(10) 0.0794(14) 0.0194(9) -0.0014(8) 0.0082(7)
C9 0.0410(9) 0.0499(9) 0.0637(11) -0.0043(8) 0.0019(8) -0.0131(8)
C10 0.0452(9) 0.0595(11) 0.0639(12) -0.0188(10) 0.0164(8) 0.0059(8)
Cl1 0.0704(3) 0.03412(18) 0.03528(18) 0.00853(14) -0.00264(18) 0.00165(18)
O1 0.0478(6) 0.0381(5) 0.0302(5) -0.0076(4) 0.0021(4) 0.0066(5)
P1 0.03395(17) 0.02590(16) 0.02485(16) -0.00102(12) 0.00177(13) 0.00325(13)

loop_
_atom_type_symbol
_atom_type_description
_atom_type_scat_dispersion_real
_atom_type_scat_dispersion_imag
_atom_type_scat_source
C C 0.0033 0.0016 'International Tables Vol C Tables 4.2.6.8 and 6.1.1.4'
H H 0.0000 0.0000 'International Tables Vol C Tables 4.2.6.8 and 6.1.1.4'
O O 0.0106 0.0060 'International Tables Vol C Tables 4.2.6.8 and 6.1.1.4'
P P 0.1023 0.0942 'International Tables Vol C Tables 4.2.6.8 and 6.1.1.4'
Cl Cl 0.1484 0.1585 'International Tables Vol C Tables 4.2.6.8 and 6.1.1.4'

loop_
_geom_angle_atom_site_label_1
_geom_angle_atom_site_label_2
_geom_angle_atom_site_label_3
_geom_angle
_geom_angle_site_symmetry_1
_geom_angle_site_symmetry_3
_geom_angle_publ_flag
C6 C1 C2 119.46(13) . . ?
C6 C1 P1 124.15(11) . . ?
C2 C1 P1 116.31(10) . . ?
C3 C2 C1 119.98(13) . . ?
C3 C2 H2 120.0 . . ?
C1 C2 H2 120.0 . . ?
C4 C3 C2 120.22(13) . . ?
C4 C3 H3 119.9 . . ?
C2 C3 H3 119.9 . . ?
C3 C4 C5 120.17(14) . . ?
C3 C4 H4 119.9 . . ?
C5 C4 H4 119.9 . . ?
C4 C5 C6 120.22(14) . . ?
C4 C5 H5 119.9 . . ?
C6 C5 H5 119.9 . . ?
C5 C6 C1 119.95(13) . . ?
C5 C6 H6 120.0 . . ?
C1 C6 H6 120.0 . . ?
C9 C7 C8 109.49(15) . . ?
C9 C7 C10 110.50(14) . . ?
C8 C7 C10 110.90(15) . . ?
C9 C7 P1 107.88(11) . . ?
C8 C7 P1 105.39(11) . . ?
C10 C7 P1 112.50(12) . . ?
C7 C8 H8A 109.5 . . ?
C7 C8 H8B 109.5 . . ?
H8A C8 H8B 109.5 . . ?
C7 C8 H8C 109.5 . . ?
H8A C8 H8C 109.5 . . ?
H8B C8 H8C 109.5 . . ?
C7 C9 H9A 109.5 . . ?
C7 C9 H9B 109.5 . . ?
H9A C9 H9B 109.5 . . ?
C7 C9 H9C 109.5 . . ?
H9A C9 H9C 109.5 . . ?
H9B C9 H9C 109.5 . . ?
C7 C10 H10A 109.5 . . ?
C7 C10 H10B 109.5 . . ?
H10A C10 H10B 109.5 . . ?
C7 C10 H10C 109.5 . . ?
H10A C10 H10C 109.5 . . ?
H10B C10 H10C 109.5 . . ?
O1 P1 C1 112.75(7) . . ?
O1 P1 C7 113.15(7) . . ?
C1 P1 C7 109.95(7) . . ?
O1 P1 Cl1 111.43(5) . . ?
C1 P1 Cl1 104.21(5) . . ?
C7 P1 Cl1 104.69(6) . . ?

loop_
_geom_bond_atom_site_label_1
_geom_bond_atom_site_label_2
_geom_bond_distance
_geom_bond_site_symmetry_2
_geom_bond_publ_flag
C1 C6 1.3954(19) . ?
C1 C2 1.3974(18) . ?
C1 P1 1.7949(15) . ?
C2 C3 1.386(2) . ?
C2 H2 0.9500 . ?
C3 C4 1.381(2) . ?
C3 H3 0.9500 . ?
C4 C5 1.384(2) . ?
C4 H4 0.9500 . ?
C5 C6 1.386(2) . ?
C5 H5 0.9500 . ?
C6 H6 0.9500 . ?
C7 C9 1.538(2) . ?
C7 C8 1.533(2) . ?
C7 C10 1.530(2) . ?
C7 P1 1.8261(15) . ?
C8 H8A 0.9800 . ?
C8 H8B 0.9800 . ?
C8 H8C 0.9800 . ?
C9 H9A 0.9800 . ?
C9 H9B 0.9800 . ?
C9 H9C 0.9800 . ?
C10 H10A 0.9800 . ?
C10 H10B 0.9800 . ?
C10 H10C 0.9800 . ?
Cl1 P1 2.0416(5) . ?
O1 P1 1.4729(10) . ?

loop_
_geom_torsion_atom_site_label_1
_geom_torsion_atom_site_label_2
_geom_torsion_atom_site_label_3
_geom_torsion_atom_site_label_4
_geom_torsion
_geom_torsion_site_symmetry_1
_geom_torsion_site_symmetry_2
_geom_torsion_site_symmetry_3
_geom_torsion_site_symmetry_4
_geom_torsion_publ_flag
C6 C1 C2 C3 0.6(2) . . . . ?
P1 C1 C2 C3 -176.24(11) . . . . ?
C1 C2 C3 C4 -0.2(2) . . . . ?
C2 C3 C4 C5 -0.1(2) . . . . ?
C3 C4 C5 C6 0.0(3) . . . . ?
C4 C5 C6 C1 0.4(2) . . . . ?
C2 C1 C6 C5 -0.7(2) . . . . ?
P1 C1 C6 C5 175.87(12) . . . . ?
C6 C1 P1 O1 158.17(12) . . . . ?
C2 C1 P1 O1 -25.18(13) . . . . ?
C6 C1 P1 C7 -74.55(14) . . . . ?
C2 C1 P1 C7 102.10(12) . . . . ?
C6 C1 P1 Cl1 37.18(13) . . . . ?
C2 C1 P1 Cl1 -146.17(10) . . . . ?
C9 C7 P1 O1 -49.69(13) . . . . ?
C8 C7 P1 O1 67.21(13) . . . . ?
C10 C7 P1 O1 -171.83(12) . . . . ?
C9 C7 P1 C1 -176.74(11) . . . . ?
C8 C7 P1 C1 -59.84(13) . . . . ?
C10 C7 P1 C1 61.12(13) . . . . ?
C9 C7 P1 Cl1 71.84(12) . . . . ?
C8 C7 P1 Cl1 -171.26(11) . . . . ?
C10 C7 P1 Cl1 -50.29(13) . . . . ?
